data_7226049
loop_
_publ_author_name
'Nakabayashi, Koji'
'Chorazy, Szymon'
'Miyamoto, Yasuto'
'Fujimoto, Takashi'
'Yazawa, Koji'
'Takahashi, Daisuke'
'Sieklucka, Barbara'
'Ohkoshi, Shin-ichi'

_publ_section_title
;
 High thermal durability of a layered Cs4CoII[WV(CN)8]Cl3 framework:
 crystallographic and 133Cs NMR spectroscopic studies
;
_journal_issue 48
_journal_name_full CrystEngComm
_journal_page_first 9236
_journal_paper_doi 10.1039/C6CE01363E
_journal_volume 18
_journal_year 2016
_chemical_formula_sum 'C8 Cl3 Co Cs4 N8 W'
_chemical_formula_weight 1088.93
_chemical_name_systematic
;
 ?
;
_chemical_temperature_decomposition 523
_space_group_IT_number 14
_symmetry_cell_setting monoclinic
_symmetry_Int_Tables_number 14
_symmetry_space_group_name_Hall '-P 2yn'
_symmetry_space_group_name_H-M 'P 1 21/n 1'
_atom_sites_solution_hydrogens none
_atom_sites_solution_primary direct
_atom_sites_solution_secondary difmap
_audit_creation_method SHELXL-97
_audit_update_record
;
2016-07-22 deposited with the CCDC.
2016-07-26 downloaded from the CCDC.
;
_cell_angle_alpha 90.00
_cell_angle_beta 95.7360(10)
_cell_angle_gamma 90.00
_cell_formula_units_Z 4
_cell_length_a 9.3970(10)
_cell_length_b 13.7510(10)
_cell_length_c 16.8040(10)
_cell_measurement_reflns_used 7489
_cell_measurement_temperature 300(2)
_cell_measurement_theta_max 32.32
_cell_measurement_theta_min 2.31
_cell_volume 2160.5(3)
_computing_cell_refinement HKL2000
_computing_data_collection 'Rigaku CrystalClear'
_computing_data_reduction HKL2000
_computing_molecular_graphics PYMOL
_computing_structure_refinement 'SHELXL-97 (Sheldrick, 1997)'
_computing_structure_solution 'SHELXS-97 (Sheldrick, 1990)'
_diffrn_ambient_temperature 300(2)
_diffrn_measured_fraction_theta_full 0.996
_diffrn_measured_fraction_theta_max 0.996
_diffrn_measurement_device_type CCD
_diffrn_measurement_method omega
_diffrn_radiation_monochromator Si
_diffrn_radiation_source synchrotron
_diffrn_radiation_type synchrotron
_diffrn_radiation_wavelength 0.68890
_diffrn_reflns_av_R_equivalents 0.0736
_diffrn_reflns_av_unetI/netI 0.0472
_diffrn_reflns_limit_h_max 14
_diffrn_reflns_limit_h_min -14
_diffrn_reflns_limit_k_max 21
_diffrn_reflns_limit_k_min -21
_diffrn_reflns_limit_l_max 26
_diffrn_reflns_limit_l_min -26
_diffrn_reflns_number 45418
_diffrn_reflns_theta_full 32.32
_diffrn_reflns_theta_max 32.32
_diffrn_reflns_theta_min 2.31
_exptl_absorpt_coefficient_mu 13.110
_exptl_absorpt_correction_T_max 0.7795
_exptl_absorpt_correction_T_min 0.4202
_exptl_absorpt_correction_type empirical
_exptl_absorpt_process_details HKL2000
_exptl_crystal_colour 'dark blue'
_exptl_crystal_density_diffrn 3.348
_exptl_crystal_density_method 'not measured'
_exptl_crystal_description platelet
_exptl_crystal_F_000 1904
_exptl_crystal_size_max 0.08
_exptl_crystal_size_mid 0.06
_exptl_crystal_size_min 0.02
_refine_diff_density_max 1.707
_refine_diff_density_min -2.407
_refine_diff_density_rms 0.268
_refine_ls_extinction_method none
_refine_ls_goodness_of_fit_ref 0.972
_refine_ls_hydrogen_treatment none
_refine_ls_matrix_type full
_refine_ls_number_parameters 226
_refine_ls_number_reflns 8425
_refine_ls_number_restraints 0
_refine_ls_restrained_S_all 0.972
_refine_ls_R_factor_all 0.0312
_refine_ls_R_factor_gt 0.0278
_refine_ls_shift/su_max 0.001
_refine_ls_shift/su_mean 0.000
_refine_ls_structure_factor_coef Fsqd
_refine_ls_weighting_details 'calc w=1/[\s^2^(Fo^2^)+(0.0217P)^2^+0.0000P] where P=(Fo^2^+2Fc^2^)/3'
_refine_ls_weighting_scheme calc
_refine_ls_wR_factor_gt 0.0645
_refine_ls_wR_factor_ref 0.0660
_reflns_number_gt 7489
_reflns_number_total 8425
_reflns_threshold_expression >2sigma(I)
_cod_data_source_file c6ce01363e2.cif
_cod_data_source_block p21_n
_cod_depositor_comments
;
The following automatic conversions were performed:

'_chemical_melting_point' tag was changed to
'_chemical_temperature_decomposition' since the value had been '523 K
(dec.)'. The value '523 K (dec.)' was changed to '523'.

Automatic conversion script
Id: cif_fix_values 4268 2015-11-12 08:31:59Z antanas 

 Adding full bibliography for 7226049--7226051.cif.
;
_cod_database_code 7226049

loop_
_symmetry_equiv_pos_as_xyz
'x, y, z'
'-x+1/2, y+1/2, -z+1/2'
'-x, -y, -z'
'x-1/2, -y-1/2, z-1/2'

loop_
_atom_site_label
_atom_site_type_symbol
_atom_site_fract_x
_atom_site_fract_y
_atom_site_fract_z
_atom_site_U_iso_or_equiv
_atom_site_adp_type
_atom_site_occupancy
_atom_site_symmetry_multiplicity
_atom_site_calc_flag
Cs1 Cs 0.70354(3) 0.434287(19) 0.429263(16) 0.03506(6) Uani 1 1 d
Cs2 Cs -0.08999(3) 0.25602(2) 0.194182(17) 0.03953(7) Uani 1 1 d
Cs3 Cs 0.46790(3) 0.46429(2) 0.129788(16) 0.03397(6) Uani 1 1 d
Cs4 Cs -0.41144(2) 0.126394(17) 0.454893(13) 0.02639(5) Uani 1 1 d
Co1 Co 0.16248(4) 0.26683(3) 0.45491(2) 0.01542(8) Uani 1 1 d
W1 W 0.408268(11) 0.103620(8) 0.209832(6) 0.01080(3) Uani 1 1 d
Cl1 Cl 0.39687(9) 0.33896(7) 0.49611(6) 0.02919(17) Uani 1 1 d
Cl2 Cl -0.07670(9) 0.20428(8) 0.41162(6) 0.03408(19) Uani 1 1 d
Cl3 Cl 0.23862(10) 0.11100(6) 0.52308(6) 0.02811(17) Uani 1 1 d
N1 N 0.2386(3) 0.2116(2) 0.34884(17) 0.0244(6) Uani 1 1 d
C1 C 0.2953(3) 0.1766(2) 0.29897(17) 0.0180(5) Uani 1 1 d
C2 C 0.4058(3) -0.0278(2) 0.13945(18) 0.0198(6) Uani 1 1 d
N2 N 0.3984(4) -0.0991(2) 0.10371(19) 0.0273(6) Uani 1 1 d
N3 N 0.5875(3) 0.1719(2) 0.05932(17) 0.0255(6) Uani 1 1 d
C3 C 0.5280(3) 0.1437(2) 0.11107(17) 0.0182(5) Uani 1 1 d
C4 C 0.2899(4) 0.2086(3) 0.1369(2) 0.0253(7) Uani 1 1 d
N4 N 0.2278(5) 0.2620(3) 0.0951(2) 0.0501(11) Uani 1 1 d
C5 C 0.5319(3) 0.2285(3) 0.25314(19) 0.0220(6) Uani 1 1 d
N5 N 0.6002(4) 0.2938(3) 0.2765(2) 0.0382(8) Uani 1 1 d
C6 C 0.3979(3) 0.0003(2) 0.30572(18) 0.0204(6) Uani 1 1 d
N6 N 0.3976(4) -0.0489(3) 0.3606(2) 0.0361(7) Uani 1 1 d
C7 C 0.6223(4) 0.0486(3) 0.2414(2) 0.0230(6) Uani 1 1 d
N7 N 0.7351(4) 0.0199(3) 0.2588(3) 0.0447(9) Uani 1 1 d
C8 C 0.1889(4) 0.0521(3) 0.1913(2) 0.0229(6) Uani 1 1 d
N8 N 0.0721(4) 0.0298(3) 0.1818(2) 0.0386(8) Uani 1 1 d

loop_
_atom_site_aniso_label
_atom_site_aniso_U_11
_atom_site_aniso_U_22
_atom_site_aniso_U_33
_atom_site_aniso_U_23
_atom_site_aniso_U_13
_atom_site_aniso_U_12
Cs1 0.03372(13) 0.03209(13) 0.03998(14) -0.00196(10) 0.00665(10) -0.00376(10)
Cs2 0.03417(14) 0.04507(16) 0.04040(13) 0.00218(12) 0.00896(10) 0.00065(11)
Cs3 0.02534(11) 0.04060(14) 0.03680(12) 0.00285(10) 0.00723(9) 0.00070(9)
Cs4 0.02830(11) 0.02802(11) 0.02221(9) -0.00223(8) -0.00062(8) -0.00534(8)
Co1 0.01810(18) 0.01510(18) 0.01417(16) -0.00011(13) 0.00719(14) 0.00179(14)
W1 0.01166(5) 0.01178(6) 0.00953(5) -0.00035(3) 0.00386(3) 0.00011(3)
Cl1 0.0239(4) 0.0275(4) 0.0365(4) -0.0028(3) 0.0051(3) -0.0043(3)
Cl2 0.0217(4) 0.0391(5) 0.0417(5) -0.0084(4) 0.0045(3) -0.0051(3)
Cl3 0.0304(4) 0.0242(4) 0.0303(4) 0.0076(3) 0.0056(3) 0.0012(3)
N1 0.0278(14) 0.0256(14) 0.0216(12) -0.0015(11) 0.0112(10) 0.0022(11)
C1 0.0194(13) 0.0196(14) 0.0157(12) 0.0005(10) 0.0052(10) 0.0008(11)
C2 0.0201(13) 0.0212(15) 0.0191(13) -0.0024(11) 0.0074(10) -0.0020(11)
N2 0.0325(16) 0.0238(15) 0.0270(14) -0.0065(11) 0.0093(12) -0.0026(12)
N3 0.0267(14) 0.0272(15) 0.0244(13) 0.0030(11) 0.0117(11) -0.0002(12)
C3 0.0199(13) 0.0201(14) 0.0153(12) 0.0011(10) 0.0052(10) 0.0012(11)
C4 0.0240(15) 0.0289(18) 0.0242(15) 0.0045(13) 0.0087(12) 0.0041(13)
N4 0.050(2) 0.057(3) 0.044(2) 0.0223(19) 0.0057(18) 0.022(2)
C5 0.0211(14) 0.0234(15) 0.0219(14) -0.0051(12) 0.0047(11) -0.0005(12)
N5 0.0347(18) 0.0313(18) 0.048(2) -0.0118(16) 0.0021(15) -0.0087(14)
C6 0.0212(14) 0.0219(15) 0.0186(13) 0.0005(11) 0.0044(10) -0.0007(11)
N6 0.0434(19) 0.0348(18) 0.0307(16) 0.0095(14) 0.0073(14) -0.0012(15)
C7 0.0223(14) 0.0239(16) 0.0234(14) -0.0007(12) 0.0055(11) 0.0020(12)
N7 0.0261(17) 0.057(3) 0.050(2) 0.0010(19) 0.0004(15) 0.0136(17)
C8 0.0217(14) 0.0233(15) 0.0242(14) -0.0021(12) 0.0045(11) 0.0000(12)
N8 0.0233(15) 0.047(2) 0.046(2) -0.0014(17) 0.0041(14) -0.0086(14)

loop_
_atom_type_symbol
_atom_type_description
_atom_type_scat_dispersion_real
_atom_type_scat_dispersion_imag
_atom_type_scat_source
C C 0.0019 0.0015 'International Tables Vol C Tables 4.2.6.8 and 6.1.1.4'
N N 0.0037 0.0031 'International Tables Vol C Tables 4.2.6.8 and 6.1.1.4'
Cl Cl 0.1257 0.1500 'International Tables Vol C Tables 4.2.6.8 and 6.1.1.4'
Co Co 0.2980 0.9249 'International Tables Vol C Tables 4.2.6.8 and 6.1.1.4'
Cs Cs -0.6870 2.0167 'International Tables Vol C Tables 4.2.6.8 and 6.1.1.4'
W W -1.3246 6.5630 'International Tables Vol C Tables 4.2.6.8 and 6.1.1.4'

loop_
_geom_angle_atom_site_label_1
_geom_angle_atom_site_label_2
_geom_angle_atom_site_label_3
_geom_angle
_geom_angle_site_symmetry_1
_geom_angle_site_symmetry_3
N5 Cs1 N8 68.82(10) . 2
N5 Cs1 Cl1 80.77(7) . .
N8 Cs1 Cl1 72.71(7) 2 .
N5 Cs1 N7 63.31(10) . 2_655
N8 Cs1 N7 62.87(9) 2 2_655
Cl1 Cs1 N7 130.10(6) . 2_655
N5 Cs1 Cl1 136.91(7) . 3_666
N8 Cs1 Cl1 68.11(7) 2 3_666
Cl1 Cs1 Cl1 87.61(2) . 3_666
N7 Cs1 Cl1 95.66(8) 2_655 3_666
N5 Cs1 C7 76.59(9) . 2_655
N8 Cs1 C7 77.34(8) 2 2_655
Cl1 Cs1 C7 147.39(5) . 2_655
N7 Cs1 C7 17.43(8) 2_655 2_655
Cl1 Cs1 C7 93.08(6) 3_666 2_655
N5 Cs1 Cl2 64.55(7) . 1_655
N8 Cs1 Cl2 133.34(7) 2 1_655
Cl1 Cs1 Cl2 100.77(2) . 1_655
N7 Cs1 Cl2 94.02(8) 2_655 1_655
Cl1 Cs1 Cl2 158.40(2) 3_666 1_655
C7 Cs1 Cl2 90.40(6) 2_655 1_655
N5 Cs1 N3 130.96(8) . 2_655
N8 Cs1 N3 93.34(9) 2 2_655
Cl1 Cs1 N3 138.78(4) . 2_655
N7 Cs1 N3 67.87(8) 2_655 2_655
Cl1 Cs1 N3 51.53(5) 3_666 2_655
C7 Cs1 N3 54.66(7) 2_655 2_655
Cl2 Cs1 N3 115.86(5) 1_655 2_655
N5 Cs1 Cs4 56.90(7) . 1_655
N8 Cs1 Cs4 104.55(7) 2 1_655
Cl1 Cs1 Cs4 51.843(16) . 1_655
N7 Cs1 Cs4 118.66(7) 2_655 1_655
Cl1 Cs1 Cs4 137.660(17) 3_666 1_655
C7 Cs1 Cs4 127.07(5) 2_655 1_655
Cl2 Cs1 Cs4 49.343(16) 1_655 1_655
N3 Cs1 Cs4 162.01(5) 2_655 1_655
N5 Cs1 Cs2 99.41(7) . 2
N8 Cs1 Cs2 44.44(7) 2 2
Cl1 Cs1 Cs2 108.850(18) . 2
N7 Cs1 Cs2 50.60(8) 2_655 2
Cl1 Cs1 Cs2 45.989(17) 3_666 2
C7 Cs1 Cs2 53.37(5) 2_655 2
Cl2 Cs1 Cs2 143.617(17) 1_655 2
N3 Cs1 Cs2 48.96(5) 2_655 2
Cs4 Cs1 Cs2 148.738(8) 1_655 2
N5 Cs1 Cs1 113.65(6) . 3_666
N8 Cs1 Cs1 62.31(7) 2 3_666
Cl1 Cs1 Cs1 44.358(17) . 3_666
N7 Cs1 Cs1 120.71(7) 2_655 3_666
Cl1 Cs1 Cs1 43.253(15) 3_666 3_666
C7 Cs1 Cs1 127.97(5) 2_655 3_666
Cl2 Cs1 Cs1 141.144(18) 1_655 3_666
N3 Cs1 Cs1 94.62(4) 2_655 3_666
Cs4 Cs1 Cs1 95.366(8) 1_655 3_666
Cs2 Cs1 Cs1 74.657(7) 2 3_666
N5 Cs1 Cs2 39.65(6) . 1_655
N8 Cs1 Cs2 95.12(7) 2 1_655
Cl1 Cs1 Cs2 117.128(17) . 1_655
N7 Cs1 Cs2 50.11(8) 2_655 1_655
Cl1 Cs1 Cs2 145.367(17) 3_666 1_655
C7 Cs1 Cs2 52.84(5) 2_655 1_655
Cl2 Cs1 Cs2 45.627(16) 1_655 1_655
N3 Cs1 Cs2 102.34(4) 2_655 1_655
Cs4 Cs1 Cs2 74.579(7) 1_655 1_655
Cs2 Cs1 Cs2 100.623(7) 2 1_655
Cs1 Cs1 Cs2 152.683(9) 3_666 1_655
N5 Cs2 N6 119.33(9) 1_455 2
N5 Cs2 N8 124.13(9) 1_455 .
N6 Cs2 N8 116.10(8) 2 .
N5 Cs2 N4 169.28(9) 1_455 .
N6 Cs2 N4 50.52(10) 2 .
N8 Cs2 N4 66.44(9) . .
N5 Cs2 Cl1 119.12(6) 1_455 4_565
N6 Cs2 Cl1 90.34(6) 2 4_565
N8 Cs2 Cl1 65.88(7) . 4_565
N4 Cs2 Cl1 61.62(8) . 4_565
N5 Cs2 Cl3 85.13(7) 1_455 4_565
N6 Cs2 Cl3 66.23(7) 2 4_565
N8 Cs2 Cl3 124.28(7) . 4_565
N4 Cs2 Cl3 86.82(6) . 4_565
Cl1 Cs2 Cl3 58.40(2) 4_565 4_565
N5 Cs2 Cl2 64.72(7) 1_455 .
N6 Cs2 Cl2 116.72(6) 2 .
N8 Cs2 Cl2 85.16(7) . .
N4 Cs2 Cl2 121.15(6) . .
Cl1 Cs2 Cl2 147.47(2) 4_565 .
Cl3 Cs2 Cl2 147.30(2) 4_565 .
N5 Cs2 N3 67.75(7) 1_455 1_455
N6 Cs2 N3 119.57(8) 2 1_455
N8 Cs2 N3 91.16(8) . 1_455
N4 Cs2 N3 112.72(9) . 1_455
Cl1 Cs2 N3 51.50(4) 4_565 1_455
Cl3 Cs2 N3 54.25(5) 4_565 1_455
Cl2 Cs2 N3 118.53(5) . 1_455
N5 Cs2 C5 17.19(7) 1_455 1_455
N6 Cs2 C5 133.06(8) 2 1_455
N8 Cs2 C5 110.65(8) . 1_455
N4 Cs2 C5 166.66(9) . 1_455
Cl1 Cs2 C5 105.11(5) 4_565 1_455
Cl3 Cs2 C5 84.53(5) 4_565 1_455
Cl2 Cs2 C5 70.42(5) . 1_455
N3 Cs2 C5 53.95(6) 1_455 1_455
N5 Cs2 C6 106.91(8) 1_455 2
N6 Cs2 C6 17.09(7) 2 2
N8 Cs2 C6 125.29(7) . 2
N4 Cs2 C6 63.96(9) . 2
Cl1 Cs2 C6 107.17(5) 4_565 2
Cl3 Cs2 C6 74.34(5) 4_565 2
Cl2 Cs2 C6 101.48(5) . 2
N3 Cs2 C6 128.39(7) 1_455 2
C5 Cs2 C6 122.84(7) 1_455 2
N5 Cs2 C8 137.11(9) 1_455 .
N6 Cs2 C8 100.95(8) 2 .
N8 Cs2 C8 16.93(7) . .
N4 Cs2 C8 53.58(8) . .
Cl1 Cs2 C8 71.41(5) 4_565 .
Cl3 Cs2 C8 127.21(5) 4_565 .
Cl2 Cs2 C8 85.21(5) . .
N3 Cs2 C8 106.05(7) 1_455 .
C5 Cs2 C8 125.95(7) 1_455 .
C6 Cs2 C8 108.63(7) 2 .
N5 Cs2 C4 170.42(8) 1_455 .
N6 Cs2 C4 62.34(8) 2 .
N8 Cs2 C4 53.86(8) . .
N4 Cs2 C4 17.12(7) . .
Cl1 Cs2 C4 69.56(6) 4_565 .
Cl3 Cs2 C4 103.65(5) 4_565 .
Cl2 Cs2 C4 105.84(5) . .
N3 Cs2 C4 120.46(7) 1_455 .
C5 Cs2 C4 164.50(8) 1_455 .
C6 Cs2 C4 72.44(7) 2 .
C8 Cs2 C4 38.86(8) . .
N7 Cs3 N8 64.45(10) 2_655 2
N7 Cs3 Cl3 74.65(8) 2_655 4_665
N8 Cs3 Cl3 137.52(6) 2 4_665
N7 Cs3 N6 140.82(9) 2_655 2
N8 Cs3 N6 76.37(8) 2 2
Cl3 Cs3 N6 143.47(6) 4_665 2
N7 Cs3 N5 62.52(9) 2_655 .
N8 Cs3 N5 65.42(9) 2 .
Cl3 Cs3 N5 86.38(6) 4_665 .
N6 Cs3 N5 102.37(9) 2 .
N7 Cs3 Cl2 69.54(8) 2_655 2
N8 Cs3 Cl2 89.81(7) 2 2
Cl3 Cs3 Cl2 86.25(2) 4_665 2
N6 Cs3 Cl2 111.42(6) 2 2
N5 Cs3 Cl2 131.74(6) . 2
N7 Cs3 N4 139.06(10) 2_655 .
N8 Cs3 N4 103.54(10) 2 .
Cl3 Cs3 N4 99.71(7) 4_665 .
N6 Cs3 N4 49.96(9) 2 .
N5 Cs3 N4 76.78(8) . .
Cl2 Cs3 N4 151.39(6) 2 .
N7 Cs3 Cl3 129.05(8) 2_655 2
N8 Cs3 Cl3 114.38(6) 2 2
Cl3 Cs3 Cl3 99.72(2) 4_665 2
N6 Cs3 Cl3 66.60(7) 2 2
N5 Cs3 Cl3 167.94(6) . 2
Cl2 Cs3 Cl3 59.53(2) 2 2
N4 Cs3 Cl3 91.86(6) . 2
N7 Cs3 C8 81.10(9) 2_655 2
N8 Cs3 C8 17.79(8) 2 2
Cl3 Cs3 C8 155.21(6) 4_665 2
N6 Cs3 C8 59.92(8) 2 2
N5 Cs3 C8 77.86(8) . 2
Cl2 Cs3 C8 90.09(6) 2 2
N4 Cs3 C8 95.20(9) . 2
Cl3 Cs3 C8 99.47(6) 2 2
N7 Cs3 C6 123.80(9) 2_655 2
N8 Cs3 C6 59.81(8) 2 2
Cl3 Cs3 C6 161.20(5) 4_665 2
N6 Cs3 C6 17.74(7) 2 2
N5 Cs3 C6 98.91(8) . 2
Cl2 Cs3 C6 103.02(5) 2 2
N4 Cs3 C6 64.46(8) . 2
Cl3 Cs3 C6 72.10(5) 2 2
C8 Cs3 C6 42.72(7) 2 2
N7 Cs3 C5 79.18(9) 2_655 .
N8 Cs3 C5 75.22(8) 2 .
Cl3 Cs3 C5 86.74(5) 4_665 .
N6 Cs3 C5 91.90(8) 2 .
N5 Cs3 C5 17.16(7) . .
Cl2 Cs3 C5 148.69(5) 2 .
N4 Cs3 C5 59.92(8) . .
Cl3 Cs3 C5 151.77(5) 2 .
C8 Cs3 C5 83.74(7) 2 .
C6 Cs3 C5 93.09(7) 2 .
N7 Cs3 C4 122.26(9) 2_655 .
N8 Cs3 C4 97.16(9) 2 .
Cl3 Cs3 C4 95.00(5) 4_665 .
N6 Cs3 C4 61.35(8) 2 .
N5 Cs3 C4 60.20(7) . .
Cl2 Cs3 C4 168.05(5) 2 .
N4 Cs3 C4 16.81(7) . .
Cl3 Cs3 C4 108.60(5) 2 .
C8 Cs3 C4 93.60(7) 2 .
C6 Cs3 C4 72.60(7) 2 .
C5 Cs3 C4 43.21(7) . .
N4 Cs4 N6 56.58(11) 4_566 3_556
N4 Cs4 N6 157.03(10) 4_566 1_455
N6 Cs4 N6 100.64(8) 3_556 1_455
N4 Cs4 C6 173.89(10) 4_566 1_455
N6 Cs4 C6 120.01(9) 3_556 1_455
N6 Cs4 C6 19.54(8) 1_455 1_455
N4 Cs4 Cl2 70.92(8) 4_566 .
N6 Cs4 Cl2 110.40(7) 3_556 .
N6 Cs4 Cl2 125.72(7) 1_455 .
C6 Cs4 Cl2 115.10(6) 1_455 .
N4 Cs4 Cl1 67.32(10) 4_566 1_455
N6 Cs4 Cl1 93.24(7) 3_556 1_455
N6 Cs4 Cl1 115.64(7) 1_455 1_455
C6 Cs4 Cl1 108.91(6) 1_455 1_455
Cl2 Cs4 Cl1 106.03(2) . 1_455
N4 Cs4 Cl3 96.95(8) 4_566 1_455
N6 Cs4 Cl3 68.25(7) 3_556 1_455
N6 Cs4 Cl3 68.93(7) 1_455 1_455
C6 Cs4 Cl3 76.94(5) 1_455 1_455
Cl2 Cs4 Cl3 164.30(2) . 1_455
Cl1 Cs4 Cl3 59.10(2) 1_455 1_455
N4 Cs4 Cl3 102.90(10) 4_566 3_556
N6 Cs4 Cl3 68.71(7) 3_556 3_556
N6 Cs4 Cl3 67.16(7) 1_455 3_556
C6 Cs4 Cl3 79.35(6) 1_455 3_556
Cl2 Cs4 Cl3 83.90(2) . 3_556
Cl1 Cs4 Cl3 161.72(2) 1_455 3_556
Cl3 Cs4 Cl3 109.089(18) 1_455 3_556
N4 Cs4 C5 122.88(11) 4_566 1_455
N6 Cs4 C5 172.88(8) 3_556 1_455
N6 Cs4 C5 79.30(8) 1_455 1_455
C6 Cs4 C5 59.76(8) 1_455 1_455
Cl2 Cs4 C5 74.83(5) . 1_455
Cl1 Cs4 C5 80.48(5) 1_455 1_455
Cl3 Cs4 C5 105.36(5) 1_455 1_455
Cl3 Cs4 C5 117.35(5) 3_556 1_455
N4 Cs4 C1 134.53(11) 4_566 1_455
N6 Cs4 C1 133.93(8) 3_556 1_455
N6 Cs4 C1 57.56(8) 1_455 1_455
C6 Cs4 C1 43.01(7) 1_455 1_455
Cl2 Cs4 C1 115.08(5) . 1_455
Cl1 Cs4 C1 67.92(5) 1_455 1_455
Cl3 Cs4 C1 66.02(5) 1_455 1_455
Cl3 Cs4 C1 122.35(5) 3_556 1_455
C5 Cs4 C1 40.32(7) 1_455 1_455
N4 Cs4 N1 120.26(10) 4_566 1_455
N6 Cs4 N1 120.02(8) 3_556 1_455
N6 Cs4 N1 66.08(8) 1_455 1_455
C6 Cs4 N1 55.96(7) 1_455 1_455
Cl2 Cs4 N1 124.88(5) . 1_455
Cl1 Cs4 N1 53.00(5) 1_455 1_455
Cl3 Cs4 N1 52.13(4) 1_455 1_455
Cl3 Cs4 N1 133.24(5) 3_556 1_455
C5 Cs4 N1 53.34(7) 1_455 1_455
C1 Cs4 N1 17.62(6) 1_455 1_455
N4 Cs4 C7 144.79(10) 4_566 1_455
N6 Cs4 C7 143.82(9) 3_556 1_455
N6 Cs4 C7 55.53(8) 1_455 1_455
C6 Cs4 C7 41.13(7) 1_455 1_455
Cl2 Cs4 C7 74.04(5) . 1_455
Cl1 Cs4 C7 120.75(5) 1_455 1_455
Cl3 Cs4 C7 116.82(5) 1_455 1_455
Cl3 Cs4 C7 76.39(5) 3_556 1_455
C5 Cs4 C7 41.32(7) 1_455 1_455
C1 Cs4 C7 60.35(7) 1_455 1_455
N1 Cs4 C7 77.97(7) 1_455 1_455
N1 Co1 N3 177.61(12) . 4_566
N1 Co1 N2 91.07(12) . 2
N3 Co1 N2 86.74(12) 4_566 2
N1 Co1 Cl2 90.07(9) . .
N3 Co1 Cl2 90.81(9) 4_566 .
N2 Co1 Cl2 88.32(10) 2 .
N1 Co1 Cl1 90.76(9) . .
N3 Co1 Cl1 88.24(9) 4_566 .
N2 Co1 Cl1 88.44(10) 2 .
Cl2 Co1 Cl1 176.67(4) . .
N1 Co1 Cl3 88.47(9) . .
N3 Co1 Cl3 93.71(9) 4_566 .
N2 Co1 Cl3 178.88(9) 2 .
Cl2 Co1 Cl3 92.70(4) . .
Cl1 Co1 Cl3 90.54(3) . .
C4 W1 C6 144.55(12) . .
C4 W1 C5 83.55(14) . .
C6 W1 C5 109.57(12) . .
C4 W1 C2 105.99(13) . .
C6 W1 C2 81.88(12) . .
C5 W1 C2 145.77(12) . .
C4 W1 C7 142.74(13) . .
C6 W1 C7 72.35(12) . .
C5 W1 C7 74.92(13) . .
C2 W1 C7 78.49(13) . .
C4 W1 C1 79.65(12) . .
C6 W1 C1 74.16(12) . .
C5 W1 C1 71.50(12) . .
C2 W1 C1 141.93(12) . .
C7 W1 C1 119.98(12) . .
C4 W1 C3 70.68(12) . .
C6 W1 C3 143.59(12) . .
C5 W1 C3 75.70(12) . .
C2 W1 C3 76.78(12) . .
C7 W1 C3 74.68(12) . .
C1 W1 C3 137.68(12) . .
C4 W1 C8 72.85(13) . .
C6 W1 C8 77.25(13) . .
C5 W1 C8 141.13(13) . .
C2 W1 C8 71.98(12) . .
C7 W1 C8 140.02(14) . .
C1 W1 C8 74.12(12) . .
C3 W1 C8 122.08(12) . .
C4 W1 Cs4 129.28(10) . 1_655
C6 W1 Cs4 51.42(9) . 1_655
C5 W1 Cs4 58.16(9) . 1_655
C2 W1 Cs4 124.51(9) . 1_655
C7 W1 Cs4 61.56(9) . 1_655
C1 W1 Cs4 58.54(8) . 1_655
C3 W1 Cs4 121.96(8) . 1_655
C8 W1 Cs4 115.95(9) . 1_655
Co1 Cl1 Cs1 144.78(4) . .
Co1 Cl1 Cs1 101.16(3) . 3_666
Cs1 Cl1 Cs1 92.39(2) . 3_666
Co1 Cl1 Cs4 94.08(3) . 1_655
Cs1 Cl1 Cs4 78.01(2) . 1_655
Cs1 Cl1 Cs4 163.78(3) 3_666 1_655
Co1 Cl1 Cs2 93.54(3) . 4_666
Cs1 Cl1 Cs2 119.36(3) . 4_666
Cs1 Cl1 Cs2 88.71(2) 3_666 4_666
Cs4 Cl1 Cs2 84.80(2) 1_655 4_666
Co1 Cl2 Cs4 150.60(4) . .
Co1 Cl2 Cs3 96.38(3) . 2_545
Cs4 Cl2 Cs3 92.24(2) . 2_545
Co1 Cl2 Cs2 99.48(3) . .
Cs4 Cl2 Cs2 108.88(3) . .
Cs3 Cl2 Cs2 88.12(2) 2_545 .
Co1 Cl2 Cs1 100.02(3) . 1_455
Cs4 Cl2 Cs1 74.32(2) . 1_455
Cs3 Cl2 Cs1 163.47(3) 2_545 1_455
Cs2 Cl2 Cs1 87.26(2) . 1_455
Co1 Cl3 Cs3 107.83(3) . 4_566
Co1 Cl3 Cs4 91.86(3) . 1_655
Cs3 Cl3 Cs4 159.72(3) 4_566 1_655
Co1 Cl3 Cs2 90.86(3) . 4_666
Cs3 Cl3 Cs2 91.81(2) 4_566 4_666
Cs4 Cl3 Cs2 82.86(2) 1_655 4_666
Co1 Cl3 Cs4 156.54(4) . 3_556
Cs3 Cl3 Cs4 91.31(2) 4_566 3_556
Cs4 Cl3 Cs4 70.911(18) 1_655 3_556
Cs2 Cl3 Cs4 102.23(2) 4_666 3_556
Co1 Cl3 Cs3 92.49(3) . 2_545
Cs3 Cl3 Cs3 80.28(2) 4_566 2_545
Cs4 Cl3 Cs3 104.25(2) 1_655 2_545
Cs2 Cl3 Cs3 172.03(3) 4_666 2_545
Cs4 Cl3 Cs3 77.161(19) 3_556 2_545
C1 N1 Co1 170.2(3) . .
C1 N1 Cs4 76.5(2) . 1_655
Co1 N1 Cs4 93.75(10) . 1_655
N1 C1 W1 176.5(3) . .
N1 C1 Cs4 85.9(2) . 1_655
W1 C1 Cs4 91.25(10) . 1_655
N2 C2 W1 176.6(3) . .
C2 N2 Co1 167.2(3) . 2_545
C3 N3 Co1 170.1(3) . 4_665
C3 N3 Cs2 94.1(2) . 1_655
Co1 N3 Cs2 93.52(10) 4_665 1_655
C3 N3 Cs1 87.7(2) . 2_645
Co1 N3 Cs1 99.76(10) 4_665 2_645
Cs2 N3 Cs1 81.59(6) 1_655 2_645
N3 C3 W1 174.8(3) . .
N4 C4 W1 176.8(4) . .
N4 C4 Cs2 67.3(3) . .
W1 C4 Cs2 114.54(12) . .
N4 C4 Cs3 66.0(3) . .
W1 C4 Cs3 115.27(13) . .
Cs2 C4 Cs3 105.45(9) . .
C4 N4 Cs4 166.6(4) . 4_665
C4 N4 Cs2 95.6(3) . .
Cs4 N4 Cs2 93.36(10) 4_665 .
C4 N4 Cs3 97.2(3) . .
Cs4 N4 Cs3 87.08(11) 4_665 .
Cs2 N4 Cs3 118.96(13) . .
N5 C5 W1 178.6(3) . .
N5 C5 Cs4 87.6(3) . 1_655
W1 C5 Cs4 91.76(11) . 1_655
N5 C5 Cs2 60.5(2) . 1_655
W1 C5 Cs2 118.48(12) . 1_655
Cs4 C5 Cs2 103.09(8) 1_655 1_655
N5 C5 Cs3 65.1(3) . .
W1 C5 Cs3 115.92(12) . .
Cs4 C5 Cs3 145.05(9) 1_655 .
Cs2 C5 Cs3 82.88(7) 1_655 .
C5 N5 Cs1 147.0(3) . .
C5 N5 Cs2 102.3(3) . 1_655
Cs1 N5 Cs2 102.16(9) . 1_655
C5 N5 Cs3 97.7(3) . .
Cs1 N5 Cs3 102.19(10) . .
Cs2 N5 Cs3 94.22(10) 1_655 .
C5 N5 Cs4 74.7(3) . 1_655
Cs1 N5 Cs4 76.62(8) . 1_655
Cs2 N5 Cs4 108.89(10) 1_655 1_655
Cs3 N5 Cs4 156.66(11) . 1_655
N6 C6 W1 174.4(3) . .
N6 C6 Cs4 75.6(3) . 1_655
W1 C6 Cs4 98.90(11) . 1_655
N6 C6 Cs3 67.1(2) . 2_545
W1 C6 Cs3 114.51(12) . 2_545
Cs4 C6 Cs3 106.57(8) 1_655 2_545
N6 C6 Cs2 61.2(2) . 2_545
W1 C6 Cs2 121.59(11) . 2_545
Cs4 C6 Cs2 103.54(8) 1_655 2_545
Cs3 C6 Cs2 109.39(8) 2_545 2_545
C6 N6 Cs4 162.7(3) . 3_556
C6 N6 Cs4 84.9(3) . 1_655
Cs4 N6 Cs4 79.36(8) 3_556 1_655
C6 N6 Cs2 101.7(3) . 2_545
Cs4 N6 Cs2 91.58(9) 3_556 2_545
Cs4 N6 Cs2 115.13(11) 1_655 2_545
C6 N6 Cs3 95.1(3) . 2_545
Cs4 N6 Cs3 85.32(8) 3_556 2_545
Cs4 N6 Cs3 115.63(11) 1_655 2_545
Cs2 N6 Cs3 127.52(11) 2_545 2_545
N7 C7 W1 179.3(4) . .
N7 C7 Cs1 65.8(3) . 2_645
W1 C7 Cs1 114.91(12) . 2_645
N7 C7 Cs4 91.0(3) . 1_655
W1 C7 Cs4 88.26(10) . 1_655
Cs1 C7 Cs4 156.79(10) 2_645 1_655
C7 N7 Cs3 159.9(3) . 2_645
C7 N7 Cs1 96.8(3) . 2_645
Cs3 N7 Cs1 103.30(10) 2_645 2_645
C7 N7 Cs2 92.7(3) . 1_655
Cs3 N7 Cs2 89.70(9) 2_645 1_655
Cs1 N7 Cs2 85.10(9) 2_645 1_655
N8 C8 W1 176.6(3) . .
N8 C8 Cs3 64.3(3) . 2_545
W1 C8 Cs3 116.21(12) . 2_545
N8 C8 Cs2 63.1(3) . .
W1 C8 Cs2 113.53(12) . .
Cs3 C8 Cs2 84.27(7) 2_545 .
C8 N8 Cs1 151.4(3) . 2_545
C8 N8 Cs3 97.9(3) . 2_545
Cs1 N8 Cs3 105.72(10) 2_545 2_545
C8 N8 Cs2 100.0(3) . .
Cs1 N8 Cs2 93.79(9) 2_545 .
Cs3 N8 Cs2 95.34(10) 2_545 .

loop_
_geom_bond_atom_site_label_1
_geom_bond_atom_site_label_2
_geom_bond_distance
_geom_bond_site_symmetry_2
Cs1 N5 3.281(3) .
Cs1 N8 3.309(4) 2
Cs1 Cl1 3.4543(9) .
Cs1 N7 3.475(4) 2_655
Cs1 Cl1 3.5245(10) 3_666
Cs1 C7 3.783(3) 2_655
Cs1 Cl2 3.8051(11) 1_655
Cs1 N3 3.807(3) 2_655
Cs1 Cs4 4.4013(5) 1_655
Cs1 Cs2 4.9570(5) 2
Cs1 Cs1 5.0368(6) 3_666
Cs1 Cs2 5.1876(4) 1_655
Cs2 N5 3.386(4) 1_455
Cs2 N6 3.413(4) 2
Cs2 N8 3.478(4) .
Cs2 N4 3.563(4) .
Cs2 Cl1 3.5660(10) 4_565
Cs2 Cl3 3.6440(10) 4_565
Cs2 Cl2 3.7123(11) .
Cs2 N3 3.780(3) 1_455
Cs2 C5 3.802(3) 1_455
Cs2 C6 3.813(3) 2
Cs2 C8 3.841(3) .
Cs2 C4 3.844(3) .
Cs3 N7 3.291(4) 2_655
Cs3 N8 3.349(4) 2
Cs3 Cl3 3.4162(10) 4_665
Cs3 N6 3.459(4) 2
Cs3 N5 3.536(4) .
Cs3 Cl2 3.5444(11) 2
Cs3 N4 3.592(5) .
Cs3 Cl3 3.6658(10) 2
Cs3 C8 3.681(3) 2
Cs3 C6 3.739(3) 2
Cs3 C5 3.863(4) .
Cs3 C4 3.901(4) .
Cs4 N4 3.000(4) 4_566
Cs4 N6 3.268(3) 3_556
Cs4 N6 3.312(4) 1_455
Cs4 C6 3.406(3) 1_455
Cs4 Cl2 3.4681(10) .
Cs4 Cl1 3.5380(10) 1_455
Cs4 Cl3 3.5951(10) 1_455
Cs4 Cl3 3.6483(9) 3_556
Cs4 C5 3.659(3) 1_455
Cs4 C1 3.673(3) 1_455
Cs4 N1 3.767(3) 1_455
Cs4 C7 3.787(3) 1_455
Co1 N1 2.126(3) .
Co1 N3 2.129(3) 4_566
Co1 N2 2.141(3) 2
Co1 Cl2 2.4483(10) .
Co1 Cl1 2.4514(10) .
Co1 Cl3 2.5004(10) .
W1 C4 2.133(3) .
W1 C6 2.158(3) .
W1 C5 2.158(3) .
W1 C2 2.159(3) .
W1 C7 2.165(3) .
W1 C1 2.167(3) .
W1 C3 2.167(3) .
W1 C8 2.172(3) .
W1 Cs4 4.3048(3) 1_655
Cl1 Cs1 3.5245(10) 3_666
Cl1 Cs4 3.5380(10) 1_655
Cl1 Cs2 3.5660(10) 4_666
Cl2 Cs3 3.5444(11) 2_545
Cl2 Cs1 3.8051(11) 1_455
Cl3 Cs3 3.4162(10) 4_566
Cl3 Cs4 3.5951(10) 1_655
Cl3 Cs2 3.6441(10) 4_666
Cl3 Cs4 3.6483(9) 3_556
Cl3 Cs3 3.6658(10) 2_545
N1 C1 1.144(4) .
N1 Cs4 3.767(3) 1_655
C1 Cs4 3.673(3) 1_655
C2 N2 1.147(4) .
N2 Co1 2.141(3) 2_545
N3 C3 1.148(4) .
N3 Co1 2.129(3) 4_665
N3 Cs2 3.780(3) 1_655
N3 Cs1 3.807(3) 2_645
C4 N4 1.137(5) .
N4 Cs4 3.000(4) 4_665
C5 N5 1.150(5) .
C5 Cs4 3.659(3) 1_655
C5 Cs2 3.802(3) 1_655
N5 Cs2 3.386(4) 1_655
N5 Cs4 3.790(4) 1_655
C6 N6 1.144(4) .
C6 Cs4 3.406(3) 1_655
C6 Cs3 3.739(3) 2_545
C6 Cs2 3.813(3) 2_545
N6 Cs4 3.268(3) 3_556
N6 Cs4 3.312(4) 1_655
N6 Cs2 3.413(4) 2_545
N6 Cs3 3.459(4) 2_545
C7 N7 1.141(5) .
C7 Cs1 3.783(3) 2_645
C7 Cs4 3.787(3) 1_655
N7 Cs3 3.291(4) 2_645
N7 Cs1 3.475(4) 2_645
N7 Cs2 3.845(5) 1_655
C8 N8 1.136(5) .
C8 Cs3 3.681(3) 2_545
N8 Cs1 3.309(4) 2_545
N8 Cs3 3.349(4) 2_545
